data_2009478
loop_
_publ_author_name
'Centore, R.'

_publ_section_title
;
 2-(4-Pentanoyloxyphenyl)-6-pentanoyloxybenzoxazole
;
_journal_issue 2
_journal_name_full 'Acta Crystallographica Section C'
_journal_page_first 260
_journal_page_last 263
_journal_paper_doi 10.1107/S010827019300678X
_journal_volume 50
_journal_year 1994
_chemical_formula_sum 'C23 H25 N O5'
_chemical_formula_weight 395.46
_symmetry_cell_setting monoclinic
_symmetry_space_group_name_Hall '-P 2ybc'
_symmetry_space_group_name_H-M 'P 1 21/c 1'
_atom_type_scat_source IntTabIV
_cell_angle_alpha 90.
_cell_angle_beta 100.74(4)
_cell_angle_gamma 90.
_cell_formula_units_Z 4
_cell_length_a 23.920(8)
_cell_length_b 5.593(2)
_cell_length_c 16.028(9)
_cell_measurement_reflns_used 19
_cell_measurement_temperature 293
_cell_measurement_theta_max 12.3
_cell_measurement_theta_min 7.3
_cell_volume 2106.7(16)
_diffrn_measurement_device 'Enraf-Nonius CAD-4'
_diffrn_measurement_method \w/\q
_diffrn_radiation_type 'MoK\a (graphite monochromated)'
_diffrn_radiation_wavelength 0.71069
_diffrn_reflns_limit_h_max 30
_diffrn_reflns_limit_h_min -30
_diffrn_reflns_limit_k_max 7
_diffrn_reflns_limit_k_min 0
_diffrn_reflns_limit_l_max 20
_diffrn_reflns_limit_l_min 0
_diffrn_reflns_number 4630
_diffrn_reflns_theta_max 26.8
_diffrn_standards_decay_% '<5% (random)'
_diffrn_standards_interval_time 60
_diffrn_standards_number 2
_exptl_absorpt_coefficient_mu 0.0820
_exptl_absorpt_correction_type none
_exptl_crystal_colour 'pale tan'
_exptl_crystal_density_diffrn 1.247
_exptl_crystal_description 'thin plate'
_exptl_crystal_size_max 0.5
_exptl_crystal_size_mid 0.3
_exptl_crystal_size_min 0.04
_refine_diff_density_max 0.22
_refine_diff_density_min -0.16
_refine_ls_extinction_method none
_refine_ls_goodness_of_fit_obs 1.555
_refine_ls_hydrogen_treatment noref
_refine_ls_number_parameters 262
_refine_ls_number_reflns 1008
_refine_ls_R_factor_obs 0.053
_refine_ls_shift/esd_max 0.01
_refine_ls_structure_factor_coef F
_refine_ls_weighting_details 'w = 4F~o~^2^/[\s^2^(F~o~^2^) + (0.04F~o~^2^)^2^]'
_refine_ls_weighting_scheme calc
_refine_ls_wR_factor_obs 0.055
_reflns_number_observed 1008
_reflns_number_total 4480
_reflns_observed_criterion I>3\s(I)
_cod_data_source_file na1045.cif
_cod_data_source_block na1045_structure_1_of_1
_cod_depositor_comments
;
 Adding the _atom_site_type_symbol data item.

 Antanas Vaitkus,
 2017-01-28

The following automatic conversions were performed:

'_refine_ls_weighting_scheme' value '4F~o~^2^/[\s^2^(F~o~^2^) +
(0.04F~o~^2^)^2^]' was changed to 'calc'. New tag
'_refine_ls_weighting_details' was created. The value of the new tag
was set to 'w = 4F~o~^2^/[\s^2^(F~o~^2^) + (0.04F~o~^2^)^2^]'.

Automatic conversion script
Id: cif_fix_values 3143 2015-03-26 13:38:13Z robertas 
;
_cod_original_cell_volume 2107(16)
_cod_original_sg_symbol_H-M 'P 21/c'
_cod_original_formula_sum 'C23 H25 N1 O5'
_cod_database_code 2009478

loop_
_atom_site_label
_atom_site_type_symbol
_atom_site_fract_x
_atom_site_fract_y
_atom_site_fract_z
_atom_site_U_iso_or_equiv
O1 O .2312(2) .3111(9) .1198(3) .103(2)
O2 O .2511(2) .0218(8) .2183(2) .082(2)
O3 O .5058(2) .1016(7) .1618(2) .0590(10)
O4 O .6819(2) .2158(8) .0633(2) .076(2)
O5 O .7445(2) -.0030(10) .1499(3) .123(2)
N1 N .4841(2) -.2475(9) .0946(3) .067(2)
C1 C .0285(4) .585(2) .1529(6) .224(6)
C2 C .0664(3) .390(2) .1862(6) .173(5)
C3 C .1245(3) .402(2) .1628(5) .125(4)
C4 C .1618(3) .2000(10) .2024(4) .107(4)
C5 C .2172(3) .1900(10) .1740(4) .080(3)
C6 C .3058(3) -.0010(10) .2009(4) .070(3)
C7 C .3464(3) .1740(10) .2259(3) .069(3)
C8 C .3997(3) .1430(10) .2078(3) .065(3)
C9 C .4123(3) -.0600(10) .1659(3) .060(2)
C10 C .3719(3) -.2360(10) .1429(3) .071(3)
C11 C .3183(3) -.2060(10) .1600(3) .072(3)
C12 C .4671(3) -.0820(10) .1405(3) .057(2)
C13 C .5374(3) -.1730(10) .0822(3) .063(2)
C14 C .5507(2) .0420(10) .1227(3) .056(2)
C15 C .5997(3) .1730(10) .1229(3) .064(3)
C16 C .6352(3) .0740(10) .0748(3) .059(3)
C17 C .6250(3) -.1440(10) .0339(3) .067(3)
C18 C .5756(3) -.2680(10) .0361(3) .066(3)
C19 C .7350(3) .1610(10) .1029(4) .090(3)
C20 C .7761(3) .346(2) .0793(4) .119(4)
C21 C .8388(4) .276(2) .0945(5) .167(5)
C22 C .8488(4) .105(2) .0343(5) .192(5)
C23 C .9136(3) .054(2) .0472(6) .230(8)
H1C1 H -.007 .570 .170 ?
H2C1 H .045 .735 .173 ?
H3C1 H .023 .583 .092 ?
H1C2 H .048 .245 .166 ?
H2C2 H .071 .397 .246 ?
H1C3 H .142 .550 .182 ?
H2C3 H .120 .393 .103 ?
H1C4 H .142 .054 .188 ?
H2C4 H .169 .219 .262 ?
H120 H .772 .484 .112 ?
H220 H .764 .382 .021 ?
H121 H .849 .211 .150 ?
H221 H .860 .416 .090 ?
H122 H .836 .168 -.021 ?
H222 H .829 -.037 .041 ?
H123 H .920 -.061 .006 ?
H223 H .934 .195 .041 ?
H323 H .926 -.009 .103 ?
HC7 H .337 .312 .255 ?
HC8 H .428 .264 .225 ?
HC10 H .382 -.373 .115 ?
HC11 H .290 -.329 .145 ?
HC17 H .652 -.206 .004 ?
HC18 H .568 -.415 .007 ?
HC15 H .608 .317 .154 ?

loop_
_geom_angle_atom_site_label_1
_geom_angle_atom_site_label_2
_geom_angle_atom_site_label_3
_geom_angle
_geom_angle_publ_flag
C5 O2 C6 116.9(7) yes
C12 O3 C14 104.5(6) yes
C16 O4 C19 120.8(7) yes
C12 N1 C13 105.2(7) yes
O1 C5 O2 123.5(9) yes
O1 C5 C4 126.2(9) yes
O2 C5 C4 110.3(8) yes
O2 C6 C7 120.7(9) yes
O2 C6 C11 117.8(9) yes
C7 C6 C11 121.4(8) yes
C6 C7 C8 118.6(9) yes
C7 C8 C9 120.2(8) yes
C8 C9 C10 120.7(8) yes
C8 C9 C12 119.9(9) yes
C10 C9 C12 119.3(9) yes
C9 C10 C11 119.6(8) yes
C6 C11 C10 119.4(9) yes
O3 C12 N1 113.8(8) yes
O3 C12 C9 117.9(8) yes
N1 C12 C9 128.2(9) yes
N1 C13 C14 109.4(8) yes
N1 C13 C18 132.7(8) yes
C14 C13 C18 117.8(9) yes
O3 C14 C13 107.1(9) yes
O3 C14 C15 126.8(8) yes
C13 C14 C15 126.1(9) yes
C14 C15 C16 113.5(7) yes
O4 C16 C15 116.0(7) yes
O4 C16 C17 120.5(9) yes
C15 C16 C17 123.4(9) yes
C16 C17 C18 120.5(8) yes
C13 C18 C17 118.7(7) yes
O4 C19 O5 122.0(10) yes
O4 C19 C20 108.9(9) yes
O5 C19 C20 129.0(10) yes
C1 C2 C3 115.0(10) yes
C2 C3 C4 111.4(9) yes
C3 C4 C5 113.1(8) yes
C19 C20 C21 116.5(9) yes
C20 C21 C22 111.0(10) yes
C21 C22 C23 109.0(10) yes

loop_
_geom_bond_atom_site_label_1
_geom_bond_atom_site_label_2
_geom_bond_distance
_geom_bond_publ_flag
O1 C5 1.196(8) yes
O2 C5 1.354(8) yes
O2 C6 1.393(8) yes
O3 C12 1.382(7) yes
O3 C14 1.381(8) yes
O4 C16 1.408(8) yes
O4 C19 1.346(9) yes
O5 C19 1.182(9) yes
N1 C12 1.296(8) yes
N1 C13 1.387(9) yes
C6 C7 1.387(9) yes
C6 C11 1.379(9) yes
C7 C8 1.371(8) yes
C8 C9 1.378(9) yes
C9 C10 1.382(8) yes
C9 C12 1.447(8) yes
C10 C11 1.370(8) yes
C13 C14 1.376(8) yes
C13 C18 1.382(8) yes
C14 C15 1.384(8) yes
C15 C16 1.366(8) yes
C16 C17 1.386(8) yes
C17 C18 1.375(8) yes
C1 C2 1.450(10) yes
C2 C3 1.510(10) yes
C3 C4 1.505(9) yes
C4 C5 1.480(10) yes
C19 C20 1.520(10) yes
C20 C21 1.520(10) yes
C21 C22 1.410(10) yes
C22 C23 1.550(10) yes

loop_
_geom_torsion_atom_site_label_1
_geom_torsion_atom_site_label_2
_geom_torsion_atom_site_label_3
_geom_torsion_atom_site_label_4
_geom_torsion
_geom_torsion_publ_flag
C6 O2 C5 O1 2.6(9) yes
C6 O2 C5 C4 -177.4(5) yes
C5 O2 C6 C7 70.9(7) yes
C5 O2 C6 C11 -110.7(6) yes
C19 O4 C16 C15 107.6(6) yes
C19 O4 C16 C17 -76.6(7) yes
C16 O4 C19 O5 -1.8(9) yes
C16 O4 C19 C20 -179.3(5) yes
C13 N1 C12 C9 174.4(5) yes
C1 C2 C3 C4 177.7(7) yes
C2 C3 C4 C5 174.1(6) yes
C3 C4 C5 O1 -7.0(10) yes
C3 C4 C5 O2 173.5(6) yes
O2 C6 C7 C8 179.6(5) yes
O2 C6 C11 C10 -179.2(5) yes
C7 C8 C9 C12 174.7(5) yes
C12 C9 C10 C11 -174.2(5) yes
C8 C9 C12 O3 1.7(8) yes
C8 C9 C12 N1 -173.4(6) yes
C10 C9 C12 O3 177.7(5) yes
C10 C9 C12 N1 2.6(9) yes
N1 C13 C18 C17 177.5(6) yes
C14 C15 C16 O4 171.8(5) yes
O4 C16 C17 C18 -171.5(5) yes
O4 C19 C20 C21 -161.6(5) yes
O5 C19 C20 C21 21.0(10) yes
C19 C20 C21 C22 72.9(9) yes
C20 C21 C22 C23 175.4(8) yes
